data_4513378
loop_
_publ_author_name
'Hassine, Bacem Ben'
'Negrier, Philippe'
'Barrio, Mar\'ia'
'Mondieig, Denise'
'Massip, St\'ephane'
'Tamarit, Josep Ll.'

_publ_section_title
;
 Phase Transition in Hydrogen-Bonded 1-Adamantane-methanol
;
_journal_issue 8
_journal_name_full 'Crystal Growth &amp; Design'
_journal_page_first 4149
_journal_paper_doi 10.1021/acs.cgd.5b00764
_journal_volume 15
_journal_year 2015
_chemical_formula_sum 'C11 H18 O'
_chemical_formula_weight 166.25
_space_group_IT_number 14
_symmetry_cell_setting monoclinic
_symmetry_Int_Tables_number 14
_symmetry_space_group_name_Hall '-P 2yn'
_symmetry_space_group_name_H-M 'P 1 21/n 1'
_audit_creation_date 2015-05-29
_audit_creation_method 'Materials Studio'
_cell_angle_alpha 90.0000
_cell_angle_beta 90.518(5)
_cell_angle_gamma 90.0000
_cell_formula_units_Z 12
_cell_length_a 13.0675(7)
_cell_length_b 11.2831(8)
_cell_length_c 19.3721(14)
_cell_measurement_temperature 90(1)
_cell_volume 2856.1(3)
_diffrn_ambient_temperature 90(1)
_diffrn_measurement_device_type 'Inel CPS120'
_diffrn_radiation_monochromator 'curved quartz'
_diffrn_radiation_source 'fine-focus sealed tube'
_diffrn_radiation_type CuK\a~1~
_diffrn_radiation_wavelength 1.540562
_exptl_crystal_density_diffrn 1.160
_exptl_crystal_description 'Powder Sample'
_cod_data_source_file cg5b00764_si_002.cif
_cod_data_source_block 'global_AdaMet90K'
_cod_depositor_comments 'Adding full bibliography for 4513378.cif.'
_cod_original_sg_symbol_H-M P21/N
_cod_database_code 4513378

loop_
_symmetry_equiv_pos_site_id
_symmetry_equiv_pos_as_xyz
1 x,y,z
2 1/2-x,1/2+y,1/2-z
3 -x,-y,-z
4 1/2+x,1/2-y,1/2+z

loop_
_atom_site_label
_atom_site_type_symbol
_atom_site_fract_x
_atom_site_fract_y
_atom_site_fract_z
_atom_site_U_iso_or_equiv
_atom_site_adp_type
_atom_site_occupancy
C21 C 0.3240(3) 0.1659(5) 0.3251(3) 0.00000 Uiso 1.00
C26 C 0.2769(5) 0.2129(5) 0.2553(3) 0.00000 Uiso 1.00
C25 C 0.1576(5) 0.2177(6) 0.2595(4) 0.00000 Uiso 1.00
C27 C 0.1256(5) 0.3024(7) 0.3193(4) 0.00000 Uiso 1.00
C29 C 0.1702(5) 0.2552(5) 0.3891(4) 0.00000 Uiso 1.00
C28 C 0.2895(4) 0.2505(5) 0.3851(3) 0.00000 Uiso 1.00
C24 C 0.1151(5) 0.0906(7) 0.2736(4) 0.00000 Uiso 1.00
C23 C 0.1598(4) 0.0437(6) 0.3434(4) 0.00000 Uiso 1.00
C22 C 0.2791(4) 0.0389(5) 0.3393(3) 0.00000 Uiso 1.00
C30 C 0.1278(4) 0.1282(6) 0.4033(4) 0.00000 Uiso 1.00
C31 C 0.4432(3) 0.1594(8) 0.3212(5) 0.00000 Uiso 1.00
O21 O 0.4884(4) 0.1171(10) 0.3837(6) 0.00000 Uiso 1.00
H262 H 0.2992(7) 0.1554(5) 0.2125(3) 0.00000 Uiso 1.00
H261 H 0.3060(7) 0.3016(5) 0.2438(3) 0.00000 Uiso 1.00
H25 H 0.1261(7) 0.2507(8) 0.2106(4) 0.00000 Uiso 1.00
H271 H 0.0421(5) 0.3078(9) 0.3220(6) 0.00000 Uiso 1.00
H272 H 0.1538(7) 0.3920(6) 0.3094(4) 0.00000 Uiso 1.00
H29 H 0.1476(7) 0.3145(6) 0.4310(4) 0.00000 Uiso 1.00
H281 H 0.3190(6) 0.3401(5) 0.3768(3) 0.00000 Uiso 1.00
H282 H 0.3208(6) 0.2197(5) 0.4345(3) 0.00000 Uiso 1.00
H241 H 0.1360(7) 0.0310(7) 0.2315(4) 0.00000 Uiso 1.00
H242 H 0.0315(5) 0.0927(10) 0.2756(6) 0.00000 Uiso 1.00
H23 H 0.1301(6) -0.0453(6) 0.3533(4) 0.00000 Uiso 1.00
H221 H 0.3014(6) -0.0225(5) 0.2983(3) 0.00000 Uiso 1.00
H222 H 0.3101(5) 0.0034(5) 0.3878(3) 0.00000 Uiso 1.00
H301 H 0.0443(4) 0.1309(9) 0.4072(5) 0.00000 Uiso 1.00
H302 H 0.1575(6) 0.0950(5) 0.4526(4) 0.00000 Uiso 1.00
H311 H 0.4748(4) 0.2472(9) 0.3106(5) 0.00000 Uiso 1.00
H312 H 0.4662(5) 0.1002(8) 0.2795(5) 0.00000 Uiso 1.00
H211 H 0.4927(5) 0.0316(10) 0.3795(6) 0.00000 Uiso 1.00
C41 C 0.3177(3) 0.1736(5) 0.6711(4) 0.00000 Uiso 1.00
C48 C 0.2758(4) 0.2192(5) 0.5995(3) 0.00000 Uiso 1.00
C49 C 0.1565(4) 0.2109(5) 0.5968(4) 0.00000 Uiso 1.00
C47 C 0.1103(4) 0.2885(7) 0.6556(5) 0.00000 Uiso 1.00
C45 C 0.1498(5) 0.2424(6) 0.7270(4) 0.00000 Uiso 1.00
C46 C 0.2692(5) 0.2508(5) 0.7299(3) 0.00000 Uiso 1.00
C50 C 0.1230(5) 0.0792(6) 0.6066(4) 0.00000 Uiso 1.00
C43 C 0.1625(5) 0.0334(6) 0.6780(4) 0.00000 Uiso 1.00
C42 C 0.2818(5) 0.0416(5) 0.6809(3) 0.00000 Uiso 1.00
C44 C 0.1163(6) 0.1107(7) 0.7369(5) 0.00000 Uiso 1.00
C51 C 0.4371(3) 0.1802(8) 0.6740(5) 0.00000 Uiso 1.00
O41 O 0.4837(4) 0.1112(9) 0.6213(6) 0.00000 Uiso 1.00
H482 H 0.3080(6) 0.1668(5) 0.5574(3) 0.00000 Uiso 1.00
H481 H 0.2989(6) 0.3113(5) 0.5910(3) 0.00000 Uiso 1.00
H49 H 0.1286(7) 0.2431(6) 0.5468(5) 0.00000 Uiso 1.00
H471 H 0.0267(4) 0.2848(9) 0.6534(7) 0.00000 Uiso 1.00
H472 H 0.1322(6) 0.3813(6) 0.6486(5) 0.00000 Uiso 1.00
H45 H 0.1174(7) 0.2967(7) 0.7682(5) 0.00000 Uiso 1.00
H462 H 0.2921(7) 0.3436(5) 0.7246(3) 0.00000 Uiso 1.00
H461 H 0.2966(7) 0.2208(5) 0.7805(3) 0.00000 Uiso 1.00
H502 H 0.1538(7) 0.0244(5) 0.5651(4) 0.00000 Uiso 1.00
H501 H 0.0395(5) 0.0722(8) 0.6037(6) 0.00000 Uiso 1.00
H43 H 0.1390(7) -0.0589(6) 0.6849(4) 0.00000 Uiso 1.00
H422 H 0.3140(6) -0.0148(5) 0.6405(4) 0.00000 Uiso 1.00
H421 H 0.3094(7) 0.0070(5) 0.7304(4) 0.00000 Uiso 1.00
H442 H 0.0328(6) 0.1042(10) 0.7360(6) 0.00000 Uiso 1.00
H441 H 0.1425(8) 0.0781(7) 0.7872(4) 0.00000 Uiso 1.00
H512 H 0.4653(5) 0.1480(8) 0.7238(6) 0.00000 Uiso 1.00
H511 H 0.4625(4) 0.2718(8) 0.6680(6) 0.00000 Uiso 1.00
H411 H 0.4913(5) 0.1628(10) 0.5817(6) 0.00000 Uiso 1.00
C1 C 0.1727(4) 0.1618(4) -0.0068(3) 0.00000 Uiso 1.00
C2 C 0.2159(5) 0.2447(4) -0.0649(3) 0.00000 Uiso 1.00
C3 C 0.3354(5) 0.2473(5) -0.0619(4) 0.00000 Uiso 1.00
C10 C 0.3716(4) 0.2950(6) 0.0099(5) 0.00000 Uiso 1.00
C9 C 0.3309(5) 0.2119(5) 0.0680(4) 0.00000 Uiso 1.00
C8 C 0.2113(5) 0.2093(4) 0.0652(3) 0.00000 Uiso 1.00
C4 C 0.3779(6) 0.1193(6) -0.0729(5) 0.00000 Uiso 1.00
C5 C 0.3371(5) 0.0365(5) -0.0147(5) 0.00000 Uiso 1.00
C6 C 0.2176(6) 0.0338(4) -0.0176(4) 0.00000 Uiso 1.00
C7 C 0.3733(5) 0.0839(6) 0.0572(5) 0.00000 Uiso 1.00
C11 C 0.0533(4) 0.1575(7) -0.0098(5) 0.00000 Uiso 1.00
O1 O 0.0083(4) 0.2713(8) -0.0003(6) 0.00000 Uiso 1.00
H21 H 0.1907(7) 0.2136(4) -0.1158(3) 0.00000 Uiso 1.00
H22 H 0.1867(5) 0.3350(4) -0.0589(4) 0.00000 Uiso 1.00
H3 H 0.3641(7) 0.3054(6) -0.1026(5) 0.00000 Uiso 1.00
H101 H 0.4552(4) 0.2989(8) 0.0121(6) 0.00000 Uiso 1.00
H102 H 0.3434(6) 0.3853(5) 0.0176(4) 0.00000 Uiso 1.00
H9 H 0.3564(7) 0.2453(6) 0.1183(5) 0.00000 Uiso 1.00
H81 H 0.1820(6) 0.2987(4) 0.0745(4) 0.00000 Uiso 1.00
H82 H 0.1829(6) 0.1530(4) 0.1068(3) 0.00000 Uiso 1.00
H41 H 0.3541(8) 0.0858(6) -0.1235(5) 0.00000 Uiso 1.00
H42 H 0.4616(5) 0.1205(8) -0.0719(7) 0.00000 Uiso 1.00
H5 H 0.3668(7) -0.0532(6) -0.0223(6) 0.00000 Uiso 1.00
H61 H 0.1925(7) -0.0020(4) -0.0675(3) 0.00000 Uiso 1.00
H62 H 0.1893(7) -0.0264(4) 0.0222(3) 0.00000 Uiso 1.00
H71 H 0.4569(5) 0.0846(9) 0.0601(7) 0.00000 Uiso 1.00
H72 H 0.3463(7) 0.0254(6) 0.0982(5) 0.00000 Uiso 1.00
H112 H 0.0274(5) 0.1233(8) -0.0597(5) 0.00000 Uiso 1.00
H111 H 0.0242(4) 0.0987(8) 0.0304(5) 0.00000 Uiso 1.00
H11 H 0.0011(5) 0.3064(8) -0.0458(6) 0.00000 Uiso 1.00

loop_
_geom_angle_atom_site_label_1
_geom_angle_atom_site_label_2
_geom_angle_atom_site_label_3
_geom_angle
_geom_angle_publ_flag
C11 O1 H11 106.7(11) no
C31 O21 H211 106.6(12) no
C51 O41 H411 106.7(11) no
C2 C1 C11 110.9(5) no
C6 C1 C8 108.3(5) no
C8 C1 C11 110.9(5) no
C2 C1 C8 108.5(4) no
C6 C1 C11 109.9(5) no
C2 C1 C6 108.3(5) no
C1 C2 C3 110.5(5) no
C4 C3 C10 109.6(6) no
C2 C3 C4 109.5(5) no
C2 C3 C10 109.5(5) no
C3 C4 C5 109.3(6) no
C6 C5 C7 109.5(6) no
C4 C5 C7 109.7(5) no
C4 C5 C6 109.5(6) no
C1 C6 C5 110.6(4) no
C5 C7 C9 109.4(6) no
C1 C8 C9 110.5(5) no
C7 C9 C10 109.6(6) no
C7 C9 C8 109.5(5) no
C8 C9 C10 109.5(5) no
C3 C10 C9 109.4(5) no
O1 C11 C1 112.4(5) yes
C1 C2 H22 110.5(6) no
C3 C2 H21 109.4(7) no
H21 C2 H22 107.0(7) no
C3 C2 H22 109.1(6) no
C1 C2 H21 110.3(5) no
C10 C3 H3 109.4(7) no
C4 C3 H3 109.3(7) no
C2 C3 H3 109.5(7) no
C3 C4 H42 110.0(7) no
C5 C4 H42 110.0(9) no
H41 C4 H42 107.3(11) no
C5 C4 H41 110.1(7) no
C3 C4 H41 110.1(8) no
C7 C5 H5 109.4(9) no
C6 C5 H5 109.4(7) no
C4 C5 H5 109.4(9) no
C1 C6 H61 110.3(6) no
C5 C6 H61 109.3(8) no
C5 C6 H62 109.3(8) no
H61 C6 H62 107.0(7) no
C1 C6 H62 110.3(7) no
C5 C7 H72 110.1(7) no
C9 C7 H71 110.0(8) no
H71 C7 H72 107.2(11) no
C9 C7 H72 110.1(8) no
C5 C7 H71 110.1(10) no
C1 C8 H82 110.3(5) no
C1 C8 H81 110.5(6) no
H81 C8 H82 107.0(7) no
C9 C8 H82 109.3(6) no
C9 C8 H81 109.2(6) no
C7 C9 H9 109.4(7) no
C10 C9 H9 109.4(7) no
C8 C9 H9 109.5(7) no
C3 C10 H101 110.1(9) no
C9 C10 H102 110.1(8) no
H101 C10 H102 107.1(8) no
C9 C10 H101 110.0(9) no
C3 C10 H102 110.1(8) no
O1 C11 H112 107.9(8) no
C1 C11 H112 110.2(7) no
H111 C11 H112 108.0(9) no
C1 C11 H111 110.2(7) no
O1 C11 H111 107.9(8) no
C22 C21 C31 109.8(5) no
C26 C21 C28 108.6(4) no
C22 C21 C28 108.3(4) no
C28 C21 C31 110.9(5) no
C22 C21 C26 108.3(4) no
C26 C21 C31 110.9(5) no
C21 C22 C23 110.6(4) no
C24 C23 C30 109.6(5) no
C22 C23 C30 109.4(5) no
C22 C23 C24 109.5(5) no
C23 C24 C25 109.4(6) no
C26 C25 C27 109.5(5) no
C24 C25 C27 109.5(6) no
C24 C25 C26 109.5(5) no
C21 C26 C25 110.5(5) no
C25 C27 C29 109.5(6) no
C21 C28 C29 110.5(4) no
C27 C29 C28 109.5(5) no
C27 C29 C30 109.6(6) no
C28 C29 C30 109.5(5) no
C23 C30 C29 109.4(6) no
O21 C31 C21 112.4(6) yes
C21 C22 H222 110.3(5) no
C23 C22 H221 109.3(6) no
C21 C22 H221 110.3(6) no
H221 C22 H222 107.0(6) no
C23 C22 H222 109.3(6) no
C24 C23 H23 109.4(7) no
C30 C23 H23 109.4(7) no
C22 C23 H23 109.4(6) no
C23 C24 H241 110.1(7) no
C23 C24 H242 110.1(8) no
C25 C24 H242 110.1(9) no
H241 C24 H242 107.2(10) no
C25 C24 H241 110.0(7) no
C26 C25 H25 109.5(7) no
C27 C25 H25 109.4(7) no
C24 C25 H25 109.4(7) no
C21 C26 H261 110.5(6) no
C25 C26 H261 109.1(7) no
C25 C26 H262 109.4(7) no
C21 C26 H262 110.3(6) no
H261 C26 H262 107.0(7) no
C25 C27 H272 110.0(7) no
C29 C27 H271 110.0(9) no
C29 C27 H272 110.1(7) no
H271 C27 H272 107.1(9) no
C25 C27 H271 110.1(8) no
C21 C28 H281 110.4(6) no
C21 C28 H282 110.3(6) no
C29 C28 H282 109.4(6) no
H281 C28 H282 107.0(7) no
C29 C28 H281 109.2(6) no
C27 C29 H29 109.4(7) no
C30 C29 H29 109.4(7) no
C28 C29 H29 109.5(7) no
C23 C30 H301 110.0(7) no
C29 C30 H301 110.0(8) no
C29 C30 H302 110.2(6) no
H301 C30 H302 107.2(9) no
C23 C30 H302 110.2(6) no
O21 C31 H311 108.0(8) no
O21 C31 H312 108.0(9) no
C21 C31 H312 110.2(7) no
H311 C31 H312 108.0(10) no
C21 C31 H311 110.2(7) no
C42 C41 C48 108.3(5) no
C42 C41 C51 109.8(5) no
C46 C41 C48 108.6(4) no
C46 C41 C51 110.9(6) no
C48 C41 C51 110.8(6) no
C42 C41 C46 108.3(5) no
C41 C42 C43 110.5(5) no
C42 C43 C50 109.5(5) no
C44 C43 C50 109.6(6) no
C42 C43 C44 109.4(6) no
C43 C44 C45 109.3(6) no
C44 C45 C46 109.5(5) no
C46 C45 C47 109.5(5) no
C44 C45 C47 109.6(6) no
C41 C46 C45 110.4(5) no
C45 C47 C49 109.4(5) no
C41 C48 C49 110.4(5) no
C47 C49 C48 109.5(5) no
C47 C49 C50 109.5(6) no
C48 C49 C50 109.5(5) no
C43 C50 C49 109.4(6) no
O41 C51 C41 112.4(6) yes
C41 C42 H421 110.3(6) no
C41 C42 H422 110.3(6) no
C43 C42 H421 109.4(7) no
C43 C42 H422 109.2(7) no
H421 C42 H422 107.1(7) no
C42 C43 H43 109.5(7) no
C44 C43 H43 109.4(7) no
C50 C43 H43 109.4(7) no
C43 C44 H441 110.1(8) no
C43 C44 H442 110.1(9) no
C45 C44 H441 110.1(8) no
C45 C44 H442 110.0(9) no
H441 C44 H442 107.2(11) no
C44 C45 H45 109.4(8) no
C46 C45 H45 109.4(7) no
C47 C45 H45 109.4(7) no
C41 C46 H461 110.3(6) no
C41 C46 H462 110.5(6) no
C45 C46 H461 109.4(7) no
C45 C46 H462 109.2(7) no
H461 C46 H462 107.0(7) no
C45 C47 H471 110.1(10) no
C45 C47 H472 110.1(8) no
C49 C47 H471 110.0(9) no
C49 C47 H472 110.0(8) no
H471 C47 H472 107.1(9) no
C41 C48 H481 110.4(6) no
C41 C48 H482 110.3(6) no
C49 C48 H481 109.2(6) no
C49 C48 H482 109.5(6) no
H481 C48 H482 107.0(7) no
C47 C49 H49 109.4(7) no
C48 C49 H49 109.5(7) no
C50 C49 H49 109.4(7) no
C43 C50 H501 110.1(8) no
C43 C50 H502 110.1(7) no
C49 C50 H501 110.1(7) no
C49 C50 H502 110.1(7) no
H501 C50 H502 107.1(9) no
O41 C51 H511 108.0(9) no
O41 C51 H512 108.0(8) no
C41 C51 H511 110.2(6) no
C41 C51 H512 110.2(7) no
H511 C51 H512 108.0(10) no

loop_
_geom_bond_atom_site_label_1
_geom_bond_atom_site_label_2
_geom_bond_distance
_geom_bond_publ_flag
O1 C11 1.425(11) yes
O1 H11 0.970(16) no
O21 C31 1.425(14) yes
O21 H211 0.970(16) no
O41 C51 1.425(13) yes
O41 H411 0.969(16) no
C1 C8 1.573(8) no
C1 C11 1.562(7) no
C1 C2 1.572(8) no
C1 C6 1.574(7) no
C2 C3 1.562(9) no
C3 C4 1.563(9) no
C3 C10 1.561(12) no
C4 C5 1.562(12) no
C5 C6 1.562(10) no
C5 C7 1.561(13) no
C7 C9 1.562(9) no
C8 C9 1.564(9) no
C9 C10 1.562(11) no
C2 H21 1.095(8) no
C2 H22 1.095(7) no
C3 H3 1.094(11) no
C4 H42 1.094(10) no
C4 H41 1.093(13) no
C5 H5 1.094(9) no
C6 H62 1.094(9) no
C6 H61 1.095(10) no
C7 H71 1.093(9) no
C7 H72 1.094(12) no
C8 H81 1.094(7) no
C8 H82 1.094(8) no
C9 H9 1.094(12) no
C10 H102 1.094(9) no
C10 H101 1.094(7) no
C11 H111 1.094(12) no
C11 H112 1.092(13) no
C21 C28 1.573(8) no
C21 C26 1.573(8) no
C21 C31 1.562(6) no
C21 C22 1.574(8) no
C22 C23 1.563(7) no
C23 C24 1.561(11) no
C23 C30 1.562(10) no
C24 C25 1.563(10) no
C25 C26 1.563(9) no
C25 C27 1.562(11) no
C27 C29 1.561(11) no
C28 C29 1.563(8) no
C29 C30 1.562(9) no
C22 H222 1.096(8) no
C22 H221 1.095(8) no
C23 H23 1.094(10) no
C24 H242 1.094(9) no
C24 H241 1.094(11) no
C25 H25 1.095(11) no
C26 H261 1.094(8) no
C26 H262 1.094(8) no
C27 H271 1.095(9) no
C27 H272 1.094(11) no
C28 H282 1.094(8) no
C28 H281 1.094(8) no
C29 H29 1.095(10) no
C30 H301 1.095(7) no
C30 H302 1.094(11) no
C31 H311 1.093(13) no
C31 H312 1.093(13) no
C41 C46 1.572(9) no
C41 C48 1.573(9) no
C41 C42 1.574(8) no
C41 C51 1.563(6) no
C42 C43 1.562(9) no
C43 C44 1.562(11) no
C43 C50 1.560(11) no
C44 C45 1.561(10) no
C45 C46 1.564(9) no
C45 C47 1.561(12) no
C47 C49 1.562(11) no
C48 C49 1.562(7) no
C49 C50 1.561(9) no
C42 H421 1.094(10) no
C42 H422 1.096(9) no
C43 H43 1.094(10) no
C44 H441 1.094(12) no
C44 H442 1.094(11) no
C45 H45 1.094(12) no
C46 H461 1.094(9) no
C46 H462 1.094(8) no
C47 H471 1.094(7) no
C47 H472 1.094(10) no
C48 H481 1.095(8) no
C48 H482 1.095(8) no
C49 H49 1.094(12) no
C50 H501 1.095(9) no
C50 H502 1.094(10) no
C51 H511 1.092(12) no
C51 H512 1.092(14) no

loop_
_geom_contact_atom_site_label_1
_geom_contact_atom_site_label_2
_geom_contact_distance
_geom_contact_site_symmetry_2
_geom_contact_publ_flag
O1 O41 2.725(16) 4_454 no
O1 O21 2.587(16) 4_454 no
O21 C11 3.378(14) 4_555 no
O21 O1 2.587(16) 4_555 no
O21 O41 2.604(15) 3_656 no
O41 C31 3.385(13) 3_656 no
O41 O21 2.604(15) 3_656 no
O41 O1 2.725(16) 4_555 no
O1 H282 2.748(10) 4_454 no
O1 H81 2.700(11) . no
O1 H22 2.700(10) . no
O1 H411 1.770(16) 4_454 no
O21 H22 2.862(10) 4_555 no
O21 H282 2.673(11) . no
O21 H422 2.871(10) 3_656 no
O21 H11 1.623(16) 4_555 no
O21 H222 2.662(10) . no
O41 H482 2.673(10) . no
O41 H422 2.663(10) . no
O41 H211 1.641(15) 3_656 no
C11 O21 3.378(14) 4_454 no
C25 C51 3.505(9) 4_454 no
C31 C45 3.455(10) 4_554 no
C31 O41 3.385(13) 3_656 no
C45 C31 3.455(10) 4_455 no
C51 C25 3.505(9) 4_555 no
C2 H11 2.919(9) . no
C4 H271 3.083(13) 4_554 no
C4 H472 3.062(11) 2_545 no
C5 H29 2.990(10) 2_545 no
C6 H481 2.892(8) 2_545 no
C7 H29 3.061(10) 2_545 no
C8 H25 3.074(10) . no
C9 H262 2.904(10) . no
C9 H471 3.035(11) 4_554 no
C10 H502 2.985(10) 2_555 no
C11 H411 2.817(14) 4_454 no
C11 H111 3.088(12) 3_555 no
C22 H211 2.892(9) . no
C23 H501 3.097(10) 3_556 no
C24 H442 2.932(12) 3_556 no
C25 H512 3.010(10) 4_454 no
C25 H511 3.094(11) 4_454 no
C25 H82 3.068(10) . no
C26 H9 2.882(11) . no
C27 H72 3.002(11) 2_555 no
C27 H512 2.838(12) 4_454 no
C29 H72 3.066(9) 2_555 no
C30 H49 3.067(12) . no
C31 H11 2.706(15) 4_555 no
C31 H45 2.554(11) 4_554 no
C42 H462 3.051(8) 2_546 no
C43 H242 3.050(11) 3_556 no
C43 H462 2.912(9) 2_546 no
C43 H3 2.977(10) 2_545 no
C44 H311 2.842(12) 4_455 no
C44 H242 3.008(12) 3_556 no
C45 H311 2.817(10) 4_455 no
C46 H43 2.956(10) 2_556 no
C47 H71 3.070(13) 4_455 no
C48 H411 2.911(9) . no
C49 H101 3.090(10) 4_455 no
C49 H5 3.042(10) 2_555 no
C49 H302 3.085(10) . no
C50 H3 3.095(10) 2_545 no
C50 H302 3.027(11) . no
C51 H25 2.679(10) 4_555 no
C51 H211 2.765(14) 3_656 no
H3 C43 2.977(10) 2_555 no
H3 H43 2.211(11) 2_555 no
H3 H301 2.468(11) 4_554 no
H3 C50 3.095(10) 2_555 no
H3 H502 2.587(9) 2_555 no
H5 H49 2.348(10) 2_545 no
H5 H472 2.556(15) 2_545 no
H5 H71 2.449(12) 3_655 no
H5 C49 3.042(10) 2_545 no
H5 H29 2.323(12) 2_545 no
H9 H23 2.432(10) 2_555 no
H9 C26 2.882(11) . no
H9 H262 2.223(11) . no
H9 H471 2.346(11) 4_554 no
H11 O21 1.623(16) 4_454 no
H11 C31 2.706(15) 4_454 no
H11 H211 2.333(15) 4_454 no
H11 C2 2.919(9) . no
H11 H411 2.499(16) 4_454 no
H11 H282 2.402(10) 4_454 no
H11 H22 2.462(9) . no
H21 H441 2.499(10) 1_554 no
H21 H461 2.451(10) 1_554 no
H21 H41 2.582(12) . no
H22 O1 2.700(10) . no
H22 H422 2.318(9) 2_555 no
H22 O21 2.862(10) 4_454 no
H22 H11 2.462(9) . no
H22 H102 2.580(10) . no
H23 H9 2.432(10) 2_545 no
H23 H501 2.394(11) 3_556 no
H25 C8 3.074(10) . no
H25 H82 2.416(10) . no
H25 H512 2.408(12) 4_454 no
H25 H511 2.299(11) 4_454 no
H25 C51 2.679(10) 4_454 no
H29 H5 2.323(12) 2_555 no
H29 C5 2.990(10) 2_555 no
H29 H49 2.399(12) . no
H29 H72 2.447(10) 2_555 no
H29 C7 3.061(10) 2_555 no
H29 H42 2.539(11) 4_455 no
H41 H21 2.582(12) . no
H41 H461 2.514(11) 1_554 no
H41 H61 2.581(13) . no
H41 H472 2.365(10) 2_545 no
H42 H71 2.557(13) 3_655 no
H42 H71 2.590(19) . no
H42 H101 2.590(15) . no
H42 H29 2.539(11) 4_554 no
H42 H271 2.455(16) 4_554 no
H43 H3 2.211(11) 2_545 no
H43 C46 2.956(10) 2_546 no
H43 H242 2.393(12) 3_556 no
H43 H462 2.251(10) 2_546 no
H45 H421 2.558(10) 2_556 no
H45 C31 2.554(11) 4_455 no
H45 H312 2.305(11) 4_455 no
H45 H311 2.102(11) 4_455 no
H49 H29 2.399(12) . no
H49 C30 3.067(12) . no
H49 H101 2.405(11) 4_455 no
H49 H302 2.506(11) . no
H49 H5 2.348(10) 2_555 no
H61 H112 2.585(11) . no
H61 H481 2.158(7) 2_545 no
H61 H41 2.581(13) . no
H62 H281 2.472(8) 2_545 no
H62 H111 2.584(10) . no
H62 H72 2.581(12) . no
H71 H101 2.591(14) . no
H71 H42 2.557(13) 3_655 no
H71 H42 2.590(19) . no
H71 H471 2.498(17) 4_554 no
H71 H5 2.449(12) 3_655 no
H71 C47 3.070(13) 4_554 no
H72 H62 2.581(12) . no
H72 C29 3.066(9) 2_545 no
H72 H82 2.582(11) . no
H72 C27 3.002(11) 2_545 no
H72 H272 2.339(11) 2_545 no
H72 H29 2.447(10) 2_545 no
H81 H411 2.535(10) 4_454 no
H81 H222 2.424(7) 2_555 no
H81 O1 2.700(11) . no
H81 H102 2.581(11) . no
H82 H25 2.416(10) . no
H82 H72 2.582(11) . no
H82 C25 3.068(10) . no
H82 H262 2.539(10) . no
H101 C49 3.090(10) 4_554 no
H101 H301 2.481(14) 4_554 no
H101 H501 2.538(14) 4_554 no
H101 H49 2.405(11) 4_554 no
H101 H42 2.590(15) . no
H101 H71 2.591(14) . no
H102 H502 2.243(10) 2_555 no
H102 H22 2.580(10) . no
H102 H81 2.581(11) . no
H102 H302 2.436(8) 2_555 no
H111 C11 3.088(12) 3_555 no
H111 H111 2.595(13) 3_555 no
H111 H62 2.584(10) . no
H112 H61 2.585(11) . no
H211 H11 2.333(15) 4_555 no
H211 H422 2.566(10) 3_656 no
H211 O41 1.641(15) 3_656 no
H211 C22 2.892(9) . no
H211 H222 2.414(9) . no
H211 C51 2.765(14) 3_656 no
H211 H411 2.327(16) 3_656 no
H221 H312 2.589(10) . no
H221 H241 2.581(11) . no
H221 H261 2.560(9) 2_545 no
H221 H272 2.377(10) 2_545 no
H222 O21 2.662(10) . no
H222 H81 2.424(7) 2_545 no
H222 H211 2.414(9) . no
H222 H302 2.582(10) . no
H241 H221 2.581(11) . no
H241 H262 2.582(12) . no
H242 H442 2.385(15) 3_556 no
H242 H301 2.590(15) . no
H242 H271 2.591(15) . no
H242 H43 2.393(12) 3_556 no
H242 C43 3.050(11) 3_556 no
H242 C44 3.008(12) 3_556 no
H261 H272 2.580(12) . no
H261 H221 2.560(9) 2_555 no
H262 H9 2.223(11) . no
H262 C9 2.904(10) . no
H262 H82 2.539(10) . no
H262 H241 2.582(12) . no
H271 H301 2.590(15) . no
H271 H242 2.591(15) . no
H271 C4 3.083(13) 4_455 no
H271 H42 2.455(16) 4_455 no
H271 H512 2.200(15) 4_454 no
H272 H221 2.377(10) 2_555 no
H272 H72 2.339(11) 2_555 no
H272 H261 2.580(12) . no
H272 H281 2.580(11) . no
H281 H272 2.580(11) . no
H281 H62 2.472(8) 2_555 no
H282 O21 2.673(11) . no
H282 H302 2.583(10) . no
H282 H482 2.462(8) . no
H282 O1 2.748(10) 4_555 no
H282 H11 2.402(10) 4_555 no
H301 H242 2.590(15) . no
H301 H271 2.590(15) . no
H301 H501 2.548(13) 3_556 no
H301 H3 2.468(11) 4_455 no
H301 H101 2.481(14) 4_455 no
H302 H502 2.321(11) . no
H302 C49 3.085(10) . no
H302 C50 3.027(11) . no
H302 H49 2.506(11) . no
H302 H222 2.582(10) . no
H302 H282 2.583(10) . no
H302 H102 2.436(8) 2_545 no
H311 C44 2.842(12) 4_554 no
H311 C45 2.817(10) 4_554 no
H311 H45 2.102(11) 4_554 no
H311 H442 2.344(15) 4_554 no
H312 H221 2.589(10) . no
H312 H45 2.305(11) 4_554 no
H411 C48 2.911(9) . no
H411 H482 2.437(10) . no
H411 H211 2.327(16) 3_656 no
H411 O1 1.770(16) 4_555 no
H411 C11 2.817(14) 4_555 no
H411 H11 2.499(16) 4_555 no
H411 H81 2.535(10) 4_555 no
H421 H441 2.580(13) . no
H421 H512 2.589(11) . no
H421 H45 2.558(10) 2_546 no
H421 H462 2.437(10) 2_546 no
H422 O41 2.663(10) . no
H422 H502 2.580(12) . no
H422 H22 2.318(9) 2_545 no
H422 O21 2.871(10) 3_656 no
H422 H211 2.566(10) 3_656 no
H441 H21 2.499(10) 1_556 no
H441 H421 2.580(13) . no
H441 H461 2.582(12) . no
H442 H471 2.592(16) . no
H442 H501 2.591(16) . no
H442 C24 2.932(12) 3_556 no
H442 H242 2.385(15) 3_556 no
H442 H311 2.344(15) 4_455 no
H461 H21 2.451(10) 1_556 no
H461 H41 2.514(11) 1_556 no
H461 H441 2.582(12) . no
H462 H472 2.581(12) . no
H462 C42 3.051(8) 2_556 no
H462 C43 2.912(9) 2_556 no
H462 H43 2.251(10) 2_556 no
H462 H421 2.437(10) 2_556 no
H471 H442 2.592(16) . no
H471 H501 2.591(14) . no
H471 C9 3.035(11) 4_455 no
H471 H9 2.346(11) 4_455 no
H471 H71 2.498(17) 4_455 no
H472 H462 2.581(12) . no
H472 H481 2.580(11) . no
H472 C4 3.062(11) 2_555 no
H472 H5 2.556(15) 2_555 no
H472 H41 2.365(10) 2_555 no
H481 H472 2.580(11) . no
H481 C6 2.892(8) 2_555 no
H481 H61 2.158(7) 2_555 no
H482 O41 2.673(10) . no
H482 H282 2.462(8) . no
H482 H411 2.437(10) . no
H482 H502 2.583(11) . no
H501 H442 2.591(16) . no
H501 H471 2.591(14) . no
H501 C23 3.097(10) 3_556 no
H501 H23 2.394(11) 3_556 no
H501 H301 2.548(13) 3_556 no
H501 H101 2.538(14) 4_455 no
H502 H302 2.321(11) . no
H502 H422 2.580(12) . no
H502 H482 2.583(11) . no
H502 C10 2.985(10) 2_545 no
H502 H3 2.587(9) 2_545 no
H502 H102 2.243(10) 2_545 no
H511 C25 3.094(11) 4_555 no
H511 H25 2.299(11) 4_555 no
H512 H421 2.589(11) . no
H512 C25 3.010(10) 4_555 no
H512 C27 2.838(12) 4_555 no
H512 H25 2.408(12) 4_555 no
H512 H271 2.200(15) 4_555 no

loop_
_geom_hbond_atom_site_label_D
_geom_hbond_atom_site_label_H
_geom_hbond_atom_site_label_A
_geom_hbond_distance_DH
_geom_hbond_distance_HA
_geom_hbond_distance_DA
_geom_hbond_angle_DHA
_geom_hbond_site_symmetry_A
_geom_hbond_publ_flag
O1 H11 O21 0.970(16) 1.623(16) 2.587(16) 171.9(11) 4_454 yes
O21 H211 O41 0.970(16) 1.641(15) 2.604(15) 171.4(9) 3_656 yes
O41 H411 O1 0.969(16) 1.770(16) 2.725(16) 167.9(12) 4_555 yes

loop_
_geom_torsion_atom_site_label_1
_geom_torsion_atom_site_label_2
_geom_torsion_atom_site_label_3
_geom_torsion_atom_site_label_4
_geom_torsion
_geom_torsion_publ_flag
C6 C1 C2 C3 -58.8(6) no
C8 C1 C2 C3 58.6(5) no
C11 C1 C2 C3 -179.4(5) no
C2 C1 C6 C5 58.7(7) no
C8 C1 C6 C5 -58.8(7) no
C11 C1 C6 C5 -180.0(7) no
C2 C1 C8 C9 -58.6(5) no
C6 C1 C8 C9 58.8(6) no
C11 C1 C8 C9 179.4(5) no
C2 C1 C11 O1 -60.3(9) no
C6 C1 C11 O1 180.0(8) no
C8 C1 C11 O1 60.4(9) no
C1 C2 C3 C4 60.2(7) no
C1 C2 C3 C10 -60.0(6) no
C2 C3 C4 C5 -60.2(8) no
C10 C3 C4 C5 60.0(7) no
C2 C3 C10 C9 60.1(6) no
C4 C3 C10 C9 -60.0(7) no
C3 C4 C5 C6 60.1(8) no
C3 C4 C5 C7 -60.0(7) no
C4 C5 C6 C1 -60.1(8) no
C7 C5 C6 C1 60.1(7) no
C4 C5 C7 C9 60.0(7) no
C6 C5 C7 C9 -60.1(7) no
C5 C7 C9 C8 60.2(7) no
C5 C7 C9 C10 -59.9(7) no
C1 C8 C9 C7 -60.2(7) no
C1 C8 C9 C10 60.0(6) no
C7 C9 C10 C3 60.0(7) no
C8 C9 C10 C3 -60.1(6) no
C26 C21 C22 C23 -58.8(6) no
C28 C21 C22 C23 58.7(6) no
C31 C21 C22 C23 180.0(6) no
C22 C21 C26 C25 58.8(6) no
C28 C21 C26 C25 -58.6(6) no
C31 C21 C26 C25 179.4(5) no
C22 C21 C28 C29 -58.8(6) no
C26 C21 C28 C29 58.6(6) no
C31 C21 C28 C29 -179.3(5) no
C22 C21 C31 O21 -60.4(9) no
C26 C21 C31 O21 180.0(7) no
C28 C21 C31 O21 59.3(9) no
C21 C22 C23 C24 60.1(7) no
C21 C22 C23 C30 -60.1(7) no
C22 C23 C24 C25 -60.1(7) no
C30 C23 C24 C25 60.0(6) no
C22 C23 C30 C29 60.1(7) no
C24 C23 C30 C29 -60.0(6) no
C23 C24 C25 C26 60.1(7) no
C23 C24 C25 C27 -59.9(7) no
C24 C25 C26 C21 -60.2(7) no
C27 C25 C26 C21 59.9(7) no
C24 C25 C27 C29 59.9(7) no
C26 C25 C27 C29 -60.1(7) no
C25 C27 C29 C28 60.1(6) no
C25 C27 C29 C30 -60.0(7) no
C21 C28 C29 C27 -59.9(6) no
C21 C28 C29 C30 60.2(7) no
C27 C29 C30 C23 59.9(6) no
C28 C29 C30 C23 -60.2(7) no
C46 C41 C42 C43 58.8(6) no
C48 C41 C42 C43 -58.7(6) no
C51 C41 C42 C43 -179.9(6) no
C42 C41 C46 C45 -58.8(6) no
C48 C41 C46 C45 58.7(6) no
C51 C41 C46 C45 -179.4(6) no
C42 C41 C48 C49 58.8(6) no
C46 C41 C48 C49 -58.6(6) no
C51 C41 C48 C49 179.4(5) no
C42 C41 C51 O41 60.3(9) no
C46 C41 C51 O41 -180.0(7) no
C48 C41 C51 O41 -59.3(9) no
C41 C42 C43 C44 -60.2(7) no
C41 C42 C43 C50 60.0(7) no
C42 C43 C44 C45 60.2(8) no
C50 C43 C44 C45 -60.0(7) no
C42 C43 C50 C49 -60.0(7) no
C44 C43 C50 C49 60.1(7) no
C43 C44 C45 C46 -60.2(8) no
C43 C44 C45 C47 60.0(7) no
C44 C45 C46 C41 60.2(7) no
C47 C45 C46 C41 -60.0(7) no
C44 C45 C47 C49 -60.0(7) no
C46 C45 C47 C49 60.1(7) no
C45 C47 C49 C48 -60.1(7) no
C45 C47 C49 C50 60.0(6) no
C41 C48 C49 C47 59.9(6) no
C41 C48 C49 C50 -60.2(7) no
C47 C49 C50 C43 -60.0(6) no
C48 C49 C50 C43 60.1(7) no
